data_1100097
loop_
_publ_author_name
'Baur, W. H.'

_publ_section_title
;
 Zur Kristallchemie der Salzhydrate. Die Kristallstrukturen von
 MgSO~4~.4H~2~O (leonhardtit) und FeSO~4~.4H~2~O (rozenit)
;
_journal_coden_ASTM ACCRA9
_journal_issue 9
_journal_name_full 'Acta Crystallographica'
_journal_page_first 815
_journal_page_last 826
_journal_paper_doi 10.1107/S0365110X62002200
_journal_volume 15
_journal_year 1962
_chemical_compound_source Synthetic
_chemical_formula_moiety 'Mg S O4, 4(H2 O)'
_chemical_formula_sum 'H8 Mg O8 S'
_chemical_name_mineral Starkeyite
_chemical_name_systematic 'Magnesium sulfate(VI) tetrahydrate'
_space_group_crystal_system monoclinic
_space_group_IT_number 14
_space_group_name_Hall '-P 2yn'
_space_group_name_H-M_alt 'P 1 21/n 1'
_symmetry_space_group_name_H-M 'P 1 21/n 1'
_cell_angle_alpha 90
_cell_angle_beta 90.85(17)
_cell_angle_gamma 90
_cell_formula_units_Z 4
_cell_length_a 5.922(6)
_cell_length_b 13.604(4)
_cell_length_c 7.905(5)
_cell_volume 636.8
_database_code_amcsd 0009275
_exptl_crystal_density_diffrn 2.007
_exptl_crystal_density_meas 2.01
_refine_ls_R_factor_all 0.078
_cod_depositor_comments
;
 Adding the _chemical_formula_moiety and _chemical_formula_sum data items.

 Antanas Vaitkus,
 2017-09-09
;
_cod_database_code 1100097

loop_
_space_group_symop_id
_space_group_symop_operation_xyz
1 x,y,z
2 1/2+x,1/2-y,1/2+z
3 -x,-y,-z
4 1/2-x,1/2+y,1/2-z

loop_
_atom_site_label
_atom_site_type_symbol
_atom_site_symmetry_multiplicity
_atom_site_Wyckoff_symbol
_atom_site_fract_x
_atom_site_fract_y
_atom_site_fract_z
_atom_site_occupancy
_atom_site_calc_flag
_atom_site_U_iso_or_equiv
Mg1 Mg2+ 4 e 0.0694(6) 0.1028(3) 0.2213(4) 1 d 0.01393
S1 S6+ 4 e 0.1957(3) 0.1068(1) 0.8259(2) 1 d 0.01013
O1 O2- 4 e 0.0058(8) 0.0461(4) 0.7595(6) 1 d 0.01646
O2 O2- 4 e 0.2485(8) 0.0772(4) 0.0024(6) 1 d 0.01646
O3 O2- 4 e 0.3983(8) 0.0911(4) 0.7227(6) 1 d 0.01646
O4 O2- 4 e 0.1290(8) 0.2112(4) 0.8145(6) 1 d 0.01646
O5 O2- 4 e 0.3555(11) 0.0748(5) 0.3591(8) 1 d 0.02280
O6 O2- 4 e 0.7718(11) 0.1394(5) 0.0910(8) 1 d 0.02280
O7 O2- 4 e 0.8907(11) 0.1273(5) 0.4405(8) 1 d 0.02280
O8 O2- 4 e 0.1778(11) 0.2491(5) 0.2195(8) 1 d 0.02280
H1 H1+ 4 e 0.36(1) 0.070(4) 0.485(7) 1 d 0.03040
H2 H1+ 4 e 0.444(10) 0.017(4) 0.323(7) 1 d 0.03040
H3 H1+ 4 e 0.682(10) 0.198(4) 0.092(7) 1 d 0.03040
H4 H1+ 4 e 0.684(10) 0.098(4) 0.017(7) 1 d 0.03040
H5 H1+ 4 e 0.766(10) 0.171(4) 0.463(7) 1 d 0.03040
H6 H1+ 4 e 0.935(10) 0.096(4) 0.547(7) 1 d 0.03040
H7 H1+ 4 e 0.322(10) 0.242(4) 0.275(7) 1 d 0.03040
H8 H1+ 4 e 0.62(1) 0.190(4) 0.759(7) 1 d 0.03040

loop_
_atom_type_symbol
_atom_type_oxidation_number
Mg2+ 2.000
S6+ 6.000
O2- -2.000
H1+ 1.000

loop_
_cod_related_entry_id
_cod_related_entry_database
_cod_related_entry_code
1 AMCSD 0009275
